data_2108774
loop_
_publ_author_name
'Safari, Fatemeh'
'Katrusiak, Andrzej'

_publ_section_title
;
 Structure--property relationships of molecular shape and orientation with
 compression and expansion of xylitol
;
_journal_issue 2
_journal_name_full 'Acta Crystallographica Section B'
_journal_page_first
;
;
_journal_paper_doi 10.1107/S2052520621000445
_journal_volume 77
_journal_year 2021
_chemical_absolute_configuration rm
_chemical_formula_moiety 'C5 H12 O5'
_chemical_formula_sum 'C5 H12 O5'
_chemical_formula_weight 152.15
_chemical_name_common Xylitol
_space_group_crystal_system orthorhombic
_space_group_IT_number 19
_space_group_name_Hall 'P 2ac 2ab'
_space_group_name_H-M_alt 'P 21 21 21'
_atom_sites_solution_hydrogens geom
_audit_creation_date 2020-04-27
_audit_creation_method
;
Olex2 1.2
(compiled 2017.03.28 svn.r3405 for OlexSys, GUI svn.r5337)
;
_cell_angle_alpha 90
_cell_angle_beta 90
_cell_angle_gamma 90
_cell_formula_units_Z 4
_cell_length_a 8.2305(2)
_cell_length_b 8.8992(11)
_cell_length_c 8.7624(8)
_cell_measurement_reflns_used 1323
_cell_measurement_temperature 296.0(10)
_cell_measurement_theta_max 25.8950
_cell_measurement_theta_min 4.0810
_cell_volume 641.80(10)
_computing_molecular_graphics 'Olex2 (Dolomanov et al., 2009)'
_computing_publication_material 'Olex2 (Dolomanov et al., 2009)'
_computing_structure_refinement 'ShelXL (Sheldrick, 2015)'
_diffrn_ambient_temperature 296(2)
_diffrn_measured_fraction_theta_full 0.379
_diffrn_measured_fraction_theta_max 0.370
_diffrn_measurement_device_type 'multiwire proportional'
_diffrn_measurement_method 'phi and omega scans'
_diffrn_radiation_monochromator graphite
_diffrn_radiation_type MoK\a
_diffrn_radiation_wavelength 0.71073
_diffrn_reflns_av_R_equivalents 0.0203
_diffrn_reflns_av_unetI/netI 0.0168
_diffrn_reflns_Laue_measured_fraction_full 0.379
_diffrn_reflns_Laue_measured_fraction_max 0.370
_diffrn_reflns_limit_h_max 10
_diffrn_reflns_limit_h_min -10
_diffrn_reflns_limit_k_max 7
_diffrn_reflns_limit_k_min -7
_diffrn_reflns_limit_l_max 8
_diffrn_reflns_limit_l_min -8
_diffrn_reflns_number 2149
_diffrn_reflns_point_group_measured_fraction_full 0.394
_diffrn_reflns_point_group_measured_fraction_max 0.375
_diffrn_reflns_theta_full 25.242
_diffrn_reflns_theta_max 26.176
_diffrn_reflns_theta_min 4.097
_exptl_absorpt_coefficient_mu 0.142
_exptl_absorpt_correction_type none
_exptl_crystal_density_diffrn 1.575
_exptl_crystal_description prism
_exptl_crystal_F_000 328
_refine_diff_density_max 0.095
_refine_diff_density_min -0.110
_refine_diff_density_rms 0.024
_refine_ls_abs_structure_details
;
 Flack x determined using 176 quotients [(I+)-(I-)]/[(I+)+(I-)]
 (Parsons, Flack and Wagner, Acta Cryst. B69 (2013) 249-259).
;
_refine_ls_abs_structure_Flack 0.4(8)
_refine_ls_extinction_method none
_refine_ls_goodness_of_fit_ref 1.127
_refine_ls_hydrogen_treatment constr
_refine_ls_matrix_type full
_refine_ls_number_parameters 96
_refine_ls_number_reflns 482
_refine_ls_number_restraints 0
_refine_ls_restrained_S_all 1.127
_refine_ls_R_factor_all 0.0263
_refine_ls_R_factor_gt 0.0236
_refine_ls_shift/su_max 0.000
_refine_ls_shift/su_mean 0.000
_refine_ls_structure_factor_coef Fsqd
_refine_ls_weighting_details 'w=1/[\s^2^(Fo^2^)+(0.0409P)^2^+0.0191P] where P=(Fo^2^+2Fc^2^)/3'
_refine_ls_weighting_scheme calc
_refine_ls_wR_factor_gt 0.0575
_refine_ls_wR_factor_ref 0.0596
_reflns_Friedel_coverage 0.691
_reflns_Friedel_fraction_full 0.416
_reflns_Friedel_fraction_max 0.382
_reflns_number_gt 456
_reflns_number_total 482
_reflns_threshold_expression 'I > 2\s(I)'
_cod_data_source_file um5047sup1.cif
_cod_data_source_block Xylitol0_63GPa
_cod_database_code 2108774
_shelx_shelxl_version_number 2014/7
_shelx_space_group_comment
;
The symmetry employed for this shelxl refinement is uniquely defined
by the following loop, which should always be used as a source of
symmetry information in preference to the above space-group names.
They are only intended as comments.
;
_olex2_refinement_description
;
1. Fixed Uiso
 At 1.2 times of:
  All C(H) groups, All C(H,H) groups
 At 1.5 times of:
  All O(H) groups
2.a Ternary CH refined with riding coordinates:
 C3(H3A), C2(H2A), C4(H4A)
2.b Secondary CH2 refined with riding coordinates:
 C1(H1A,H1B), C5(H5A,H5B)
2.c Idealised tetrahedral OH refined as rotating group:
 O4(H4), O2(H2), O3(H3), O1(H1), O5(H5)
;
_olex2_submission_special_instructions 'No special instructions were received'

loop_
_space_group_symop_operation_xyz
'x, y, z'
'-x+1/2, -y, z+1/2'
'-x, y+1/2, -z+1/2'
'x+1/2, -y+1/2, -z'

loop_
_atom_site_label
_atom_site_type_symbol
_atom_site_fract_x
_atom_site_fract_y
_atom_site_fract_z
_atom_site_U_iso_or_equiv
_atom_site_adp_type
_atom_site_occupancy
_atom_site_site_symmetry_order
_atom_site_calc_flag
_atom_site_refinement_flags_posn
_atom_site_refinement_flags_adp
_atom_site_refinement_flags_occupancy
_atom_site_disorder_assembly
_atom_site_disorder_group
O4 O 0.4754(3) 0.6430(5) 0.6178(4) 0.0253(10) Uani 1 1 d . . . . .
H4 H 0.508716 0.597733 0.692999 0.038 Uiso 1 1 calc GR . . . .
O2 O 0.8625(3) 0.5690(4) 0.3075(4) 0.0272(10) Uani 1 1 d . . . . .
H2 H 0.893884 0.654837 0.324389 0.041 Uiso 1 1 calc GR . . . .
O3 O 0.5652(3) 0.7119(4) 0.3146(3) 0.0266(10) Uani 1 1 d . . . . .
H3 H 0.576758 0.711897 0.221625 0.040 Uiso 1 1 calc GR . . . .
O1 O 0.9268(3) 0.3255(4) 0.5111(3) 0.0274(9) Uani 1 1 d . . . . .
H1 H 0.986817 0.398527 0.502493 0.041 Uiso 1 1 calc GR . . . .
O5 O 0.1578(3) 0.5321(4) 0.5417(4) 0.0294(9) Uani 1 1 d . . . . .
H5 H 0.127580 0.610417 0.581931 0.044 Uiso 1 1 calc GR . . . .
C3 C 0.5744(3) 0.5614(5) 0.3703(5) 0.0220(13) Uani 1 1 d . . . . .
H3A H 0.547955 0.493832 0.285584 0.026 Uiso 1 1 calc R . . . .
C2 C 0.7483(4) 0.5250(7) 0.4231(5) 0.0200(11) Uani 1 1 d . . . . .
H2A H 0.771668 0.579576 0.517760 0.024 Uiso 1 1 calc R . . . .
C1 C 0.7708(4) 0.3606(6) 0.4489(6) 0.0266(14) Uani 1 1 d . . . . .
H1A H 0.687285 0.324935 0.518147 0.032 Uiso 1 1 calc R . . . .
H1B H 0.757609 0.308018 0.352750 0.032 Uiso 1 1 calc R . . . .
C4 C 0.4481(4) 0.5376(7) 0.4945(6) 0.0218(14) Uani 1 1 d . . . . .
H4A H 0.455873 0.434647 0.533447 0.026 Uiso 1 1 calc R . . . .
C5 C 0.2788(3) 0.5646(6) 0.4307(5) 0.0255(13) Uani 1 1 d . . . . .
H5A H 0.268968 0.668580 0.398846 0.031 Uiso 1 1 calc R . . . .
H5B H 0.262191 0.501479 0.341802 0.031 Uiso 1 1 calc R . . . .

loop_
_atom_site_aniso_label
_atom_site_aniso_U_11
_atom_site_aniso_U_22
_atom_site_aniso_U_33
_atom_site_aniso_U_23
_atom_site_aniso_U_13
_atom_site_aniso_U_12
O4 0.0286(12) 0.019(5) 0.029(4) -0.0036(13) -0.0061(11) 0.0046(13)
O2 0.0233(11) 0.023(5) 0.035(3) -0.0010(11) 0.0078(11) -0.0047(13)
O3 0.0300(11) 0.028(5) 0.022(3) 0.0032(12) -0.0034(13) 0.0033(14)
O1 0.0209(10) 0.020(5) 0.041(4) 0.0011(11) -0.0034(12) 0.0020(13)
O5 0.0208(12) 0.029(4) 0.038(3) -0.0055(13) 0.0060(12) -0.0023(15)
C3 0.0194(15) 0.016(6) 0.030(5) -0.0028(18) -0.0009(15) 0.0008(19)
C2 0.0179(13) 0.027(6) 0.015(4) -0.0007(16) 0.0029(14) -0.001(2)
C1 0.0190(15) 0.034(7) 0.027(5) -0.0019(17) -0.0010(16) 0.000(2)
C4 0.0211(15) 0.024(7) 0.020(5) -0.0050(18) -0.0014(17) -0.001(2)
C5 0.0198(15) 0.028(7) 0.029(5) -0.0031(17) -0.0009(14) 0.0012(19)

loop_
_atom_type_symbol
_atom_type_description
_atom_type_scat_dispersion_real
_atom_type_scat_dispersion_imag
_atom_type_scat_source
C C 0.0033 0.0016 'International Tables Vol C Tables 4.2.6.8 and 6.1.1.4'
H H 0.0000 0.0000 'International Tables Vol C Tables 4.2.6.8 and 6.1.1.4'
O O 0.0106 0.0060 'International Tables Vol C Tables 4.2.6.8 and 6.1.1.4'

loop_
_geom_angle_atom_site_label_1
_geom_angle_atom_site_label_2
_geom_angle_atom_site_label_3
_geom_angle
_geom_angle_site_symmetry_1
_geom_angle_site_symmetry_3
_geom_angle_publ_flag
O3 C3 C2 110.5(3) . . ?
O3 C3 C4 109.8(4) . . ?
C4 C3 C2 113.0(4) . . ?
O2 C2 C3 109.8(3) . . ?
O2 C2 C1 107.0(4) . . ?
C1 C2 C3 111.6(4) . . ?
O1 C1 C2 112.6(3) . . ?
O4 C4 C3 109.7(4) . . ?
O4 C4 C5 108.3(4) . . ?
C3 C4 C5 110.0(4) . . ?
O5 C5 C4 111.0(4) . . ?

loop_
_geom_bond_atom_site_label_1
_geom_bond_atom_site_label_2
_geom_bond_distance
_geom_bond_site_symmetry_2
_geom_bond_publ_flag
O4 C4 1.448(6) . ?
O2 C2 1.436(4) . ?
O3 C3 1.428(5) . ?
O1 C1 1.429(4) . ?
O5 C5 1.422(5) . ?
C3 C2 1.539(5) . ?
C3 C4 1.519(6) . ?
C2 C1 1.493(8) . ?
C4 C5 1.521(5) . ?

_cod_database_fobs_code 2108774
